data_7115950
loop_
_publ_author_name
'Qi Zhang'
'Jiancan Yu'
'Jianfeng Cai'
'Ruijing Song'
'Yuanjing Cui'
'Yu Yang'
'Banglin Chen'
'Guodong Qian'

_publ_section_title
;
 A porous metal-organic framework with -COOH groups for highly efficient
 pollutant removal
;
_journal_name_full Chem.Commun.
_journal_page_first 14455
_journal_paper_doi 10.1039/C4cc06648K
_journal_volume 50
_journal_year 2014
_chemical_formula_sum 'C24 H8 Cu2 O14'
_chemical_formula_weight 647.38
_chemical_name_systematic
;
 ?
;
_space_group_crystal_system trigonal
_space_group_IT_number 166
_space_group_name_Hall '-R 3 2"'
_space_group_name_H-M_alt 'R -3 m :H'
_symmetry_space_group_name_Hall '-R 3 2"'
_symmetry_space_group_name_H-M 'R -3 m :H'
_atom_sites_solution_hydrogens geom
_audit_creation_method SHELXL-2013
_cell_angle_alpha 90
_cell_angle_beta 90
_cell_angle_gamma 120
_cell_formula_units_Z 9
_cell_length_a 18.6935(7)
_cell_length_b 18.6935(7)
_cell_length_c 38.3901(12)
_cell_measurement_reflns_used 9150
_cell_measurement_temperature 296(2)
_cell_measurement_theta_max 23.37
_cell_measurement_theta_min 2.18
_cell_volume 11618.0(7)
_computing_cell_refinement 'Bruker SAINT'
_computing_data_collection 'Bruker APEX2'
_computing_data_reduction 'Bruker SAINT'
_computing_structure_refinement 'SHELXL-2013 (Sheldrick, 2013)'
_computing_structure_solution 'SHELXS-2013 (Sheldrick, 2013)'
_diffrn_ambient_temperature 296(2)
_diffrn_measured_fraction_theta_full 1.000
_diffrn_measured_fraction_theta_max 0.999
_diffrn_measurement_device_type 'Bruker APEX-II CCD'
_diffrn_measurement_method '\f and \w scans'
_diffrn_radiation_type MoK\a
_diffrn_radiation_wavelength 0.71073
_diffrn_reflns_av_R_equivalents 0.0591
_diffrn_reflns_av_unetI/netI 0.0338
_diffrn_reflns_Laue_measured_fraction_full 1.000
_diffrn_reflns_Laue_measured_fraction_max 0.999
_diffrn_reflns_limit_h_max 23
_diffrn_reflns_limit_h_min -22
_diffrn_reflns_limit_k_max 22
_diffrn_reflns_limit_k_min -23
_diffrn_reflns_limit_l_max 47
_diffrn_reflns_limit_l_min -47
_diffrn_reflns_number 41989
_diffrn_reflns_point_group_measured_fraction_full 1.000
_diffrn_reflns_point_group_measured_fraction_max 0.999
_diffrn_reflns_theta_full 25.242
_diffrn_reflns_theta_max 26.023
_diffrn_reflns_theta_min 1.365
_diffrn_source 'sealed tube'
_exptl_absorpt_coefficient_mu 0.860
_exptl_absorpt_correction_type none
_exptl_crystal_colour blue
_exptl_crystal_density_diffrn 0.833
_exptl_crystal_description block
_exptl_crystal_F_000 2898
_exptl_crystal_size_max 0.3
_exptl_crystal_size_mid 0.26
_exptl_crystal_size_min 0.2
_refine_diff_density_max 0.600
_refine_diff_density_min -0.354
_refine_diff_density_rms 0.089
_refine_ls_extinction_method none
_refine_ls_goodness_of_fit_ref 1.079
_refine_ls_hydrogen_treatment constr
_refine_ls_matrix_type full
_refine_ls_number_parameters 121
_refine_ls_number_reflns 2800
_refine_ls_number_restraints 0
_refine_ls_restrained_S_all 1.079
_refine_ls_R_factor_all 0.0717
_refine_ls_R_factor_gt 0.0494
_refine_ls_shift/su_max 0.002
_refine_ls_shift/su_mean 0.000
_refine_ls_structure_factor_coef Fsqd
_refine_ls_weighting_details 'w=1/[\s^2^(Fo^2^)+(0.1288P)^2^] where P=(Fo^2^+2Fc^2^)/3'
_refine_ls_weighting_scheme calc
_refine_ls_wR_factor_gt 0.1768
_refine_ls_wR_factor_ref 0.1940
_reflns_Friedel_coverage 0.000
_reflns_number_gt 1954
_reflns_number_total 2800
_reflns_threshold_expression 'I > 2\s(I)'
_cod_data_source_file c4cc06648k2.cif
_cod_data_source_block ZJU-24
_cod_original_cell_volume 11618.0(9)
_cod_database_code 7115950
_shelx_space_group_comment
;
The symmetry employed for this shelxl refinement is uniquely defined
by the following loop, which should always be used as a source of
symmetry information in preference to the above space-group names.
They are only intended as comments.
;
_shelxl_version_number 2013-4

loop_
_space_group_symop_operation_xyz
'x, y, z'
'-y, x-y, z'
'-x+y, -x, z'
'y, x, -z'
'x-y, -y, -z'
'-x, -x+y, -z'
'x+2/3, y+1/3, z+1/3'
'-y+2/3, x-y+1/3, z+1/3'
'-x+y+2/3, -x+1/3, z+1/3'
'y+2/3, x+1/3, -z+1/3'
'x-y+2/3, -y+1/3, -z+1/3'
'-x+2/3, -x+y+1/3, -z+1/3'
'x+1/3, y+2/3, z+2/3'
'-y+1/3, x-y+2/3, z+2/3'
'-x+y+1/3, -x+2/3, z+2/3'
'y+1/3, x+2/3, -z+2/3'
'x-y+1/3, -y+2/3, -z+2/3'
'-x+1/3, -x+y+2/3, -z+2/3'
'-x, -y, -z'
'y, -x+y, -z'
'x-y, x, -z'
'-y, -x, z'
'-x+y, y, z'
'x, x-y, z'
'-x+2/3, -y+1/3, -z+1/3'
'y+2/3, -x+y+1/3, -z+1/3'
'x-y+2/3, x+1/3, -z+1/3'
'-y+2/3, -x+1/3, z+1/3'
'-x+y+2/3, y+1/3, z+1/3'
'x+2/3, x-y+1/3, z+1/3'
'-x+1/3, -y+2/3, -z+2/3'
'y+1/3, -x+y+2/3, -z+2/3'
'x-y+1/3, x+2/3, -z+2/3'
'-y+1/3, -x+2/3, z+2/3'
'-x+y+1/3, y+2/3, z+2/3'
'x+1/3, x-y+2/3, z+2/3'

loop_
_atom_site_label
_atom_site_type_symbol
_atom_site_fract_x
_atom_site_fract_y
_atom_site_fract_z
_atom_site_U_iso_or_equiv
_atom_site_adp_type
_atom_site_occupancy
_atom_site_site_symmetry_order
_atom_site_calc_flag
_atom_site_refinement_flags_posn
_atom_site_refinement_flags_adp
_atom_site_refinement_flags_occupancy
Cu1 Cu 0.85664(2) 0.14336(2) 0.13827(2) 0.0380(3) Uani 1 2 d S T P
O1 O 0.7753(2) 0.07698(17) 0.21054(7) 0.0578(7) Uani 1 1 d . . .
O2 O 0.81534(18) 0.03842(17) 0.16301(7) 0.0565(8) Uani 1 1 d . . .
O3 O 0.89023(18) 0.10977(18) 0.08982(14) 0.109(2) Uani 1 2 d S T P
O4 O 0.5366(9) -0.3044(11) 0.2627(5) 0.234(8) Uani 0.5 1 d . . P
O5 O 0.5512(15) -0.3721(8) 0.2952(4) 0.314(14) Uani 0.5 1 d . . P
C1 C 0.7860(2) 0.0271(2) 0.19320(10) 0.0459(9) Uani 1 1 d . . .
C2 C 0.7798(4) -0.11009(19) 0.19354(14) 0.0519(14) Uani 1 2 d S T P
H2 H 0.8014 -0.0993 0.1711 0.062 Uiso 1 2 calc R U P
C3 C 0.7639(2) -0.0535(2) 0.21011(10) 0.0504(10) Uani 1 1 d . . .
C4 C 0.7327(3) -0.0689(3) 0.24414(11) 0.0583(11) Uani 1 1 d . . .
H4 H 0.7231 -0.0305 0.2554 0.070 Uiso 1 1 calc R U .
C5 C 0.7156(4) -0.1422(2) 0.26148(16) 0.0616(17) Uani 1 2 d S T P
C6 C 0.6862(5) -0.1569(2) 0.29758(16) 0.0611(16) Uani 1 2 d S T P
C7 C 0.6239(7) -0.2318(6) 0.3091(2) 0.077(3) Uani 0.5 1 d . . P
C8 C 0.7242(7) -0.0917(6) 0.3216(2) 0.079(3) Uani 0.5 1 d . . P
H8 H 0.7612 -0.0393 0.3132 0.095 Uiso 0.5 1 calc . U P
C9 C 0.5736(12) -0.3081(11) 0.2858(5) 0.133(6) Uani 0.5 1 d . . P

loop_
_atom_site_aniso_label
_atom_site_aniso_U_11
_atom_site_aniso_U_22
_atom_site_aniso_U_33
_atom_site_aniso_U_23
_atom_site_aniso_U_13
_atom_site_aniso_U_12
Cu1 0.0462(4) 0.0462(4) 0.0346(4) -0.00174(12) 0.00174(12) 0.0328(3)
O1 0.080(2) 0.0513(16) 0.0558(16) 0.0104(14) 0.0142(15) 0.0425(16)
O2 0.080(2) 0.0484(16) 0.0522(16) 0.0056(13) 0.0100(14) 0.0406(15)
O3 0.121(3) 0.121(3) 0.091(4) -0.0329(17) 0.0329(17) 0.063(4)
O4 0.171(13) 0.206(15) 0.274(18) 0.040(14) -0.078(13) 0.056(12)
O5 0.51(3) 0.069(8) 0.186(14) -0.053(9) -0.038(18) 0.008(13)
C1 0.054(2) 0.049(2) 0.048(2) 0.0006(17) -0.0015(17) 0.0348(19)
C2 0.064(4) 0.049(2) 0.048(3) 0.0023(13) 0.005(3) 0.0322(18)
C3 0.065(3) 0.047(2) 0.048(2) 0.0073(18) 0.0080(18) 0.035(2)
C4 0.076(3) 0.051(2) 0.063(3) 0.004(2) 0.011(2) 0.043(2)
C5 0.089(5) 0.057(3) 0.049(3) 0.0100(16) 0.020(3) 0.045(2)
C6 0.081(5) 0.054(2) 0.057(4) 0.0097(16) 0.019(3) 0.040(2)
C7 0.109(9) 0.056(6) 0.059(6) -0.001(4) 0.022(6) 0.036(6)
C8 0.100(8) 0.064(6) 0.063(6) 0.008(5) 0.037(6) 0.033(6)
C9 0.155(17) 0.092(12) 0.116(12) -0.001(10) -0.002(11) 0.034(11)

loop_
_atom_type_symbol
_atom_type_description
_atom_type_scat_dispersion_real
_atom_type_scat_dispersion_imag
_atom_type_scat_source
C C 0.0033 0.0016 'International Tables Vol C Tables 4.2.6.8 and 6.1.1.4'
H H 0.0000 0.0000 'International Tables Vol C Tables 4.2.6.8 and 6.1.1.4'
O O 0.0106 0.0060 'International Tables Vol C Tables 4.2.6.8 and 6.1.1.4'
Cu Cu 0.3201 1.2651 'International Tables Vol C Tables 4.2.6.8 and 6.1.1.4'

loop_
_geom_angle_atom_site_label_1
_geom_angle_atom_site_label_2
_geom_angle_atom_site_label_3
_geom_angle
_geom_angle_site_symmetry_1
_geom_angle_site_symmetry_3
O2 Cu1 O2 88.58(17) . 22_665
O2 Cu1 O1 89.72(13) . 10_545
O2 Cu1 O1 167.50(11) 22_665 10_545
O2 Cu1 O1 167.50(11) . 25_655
O2 Cu1 O1 89.72(13) 22_665 25_655
O1 Cu1 O1 89.26(19) 10_545 25_655
O2 Cu1 O3 98.81(14) . .
O2 Cu1 O3 98.81(14) 22_665 .
O1 Cu1 O3 93.69(15) 10_545 .
O1 Cu1 O3 93.69(15) 25_655 .
O2 Cu1 Cu1 84.30(8) . 25_655
O2 Cu1 Cu1 84.29(8) 22_665 25_655
O1 Cu1 Cu1 83.21(8) 10_545 25_655
O1 Cu1 Cu1 83.21(8) 25_655 25_655
O3 Cu1 Cu1 175.63(18) . 25_655
C1 O1 Cu1 123.7(3) . 25_655
C1 O2 Cu1 122.5(3) . .
O1 C1 O2 126.2(4) . .
O1 C1 C3 117.2(3) . .
O2 C1 C3 116.6(3) . .
C3 C2 C3 120.8(5) . 24_545
C2 C3 C4 119.7(4) . .
C2 C3 C1 120.8(4) . .
C4 C3 C1 119.3(3) . .
C3 C4 C5 120.7(4) . .
C4 C5 C4 118.4(5) . 24_545
C4 C5 C6 120.7(3) . .
C4 C5 C6 120.7(3) 24_545 .
C7 C6 C7 73.3(10) 24_545 .
C7 C6 C8 75.1(7) 24_545 .
C7 C6 C8 118.5(7) . .
C7 C6 C8 118.5(7) 24_545 24_545
C7 C6 C8 75.1(7) . 24_545
C8 C6 C8 75.7(10) . 24_545
C7 C6 C5 122.9(6) 24_545 .
C7 C6 C5 122.9(6) . .
C8 C6 C5 118.6(6) . .
C8 C6 C5 118.6(6) 24_545 .
C6 C7 C8 117.5(9) . 31_645
C6 C7 C9 125.0(10) . .
C8 C7 C9 117.4(11) 31_645 .
C6 C7 C7 53.3(5) . 24_545
C8 C7 C7 91.8(6) 31_645 24_545
C9 C7 C7 128.3(9) . 24_545
C6 C7 C8 53.3(5) . 24_545
C8 C7 C8 83.2(8) 31_645 24_545
C9 C7 C8 131.0(12) . 24_545
C7 C7 C8 91.5(5) 24_545 24_545
C7 C8 C6 123.6(9) 31_645 .
C7 C8 C7 96.7(8) 31_645 24_545
C6 C8 C7 51.5(6) . 24_545
C7 C8 C8 88.2(6) 31_645 24_545
C6 C8 C8 52.1(5) . 24_545
C7 C8 C8 88.5(5) 24_545 24_545
O5 C9 O4 114(2) . .
O5 C9 C7 122.5(18) . .
O4 C9 C7 120(2) . .

loop_
_geom_bond_atom_site_label_1
_geom_bond_atom_site_label_2
_geom_bond_distance
_geom_bond_site_symmetry_2
Cu1 O2 1.957(3) .
Cu1 O2 1.957(3) 22_665
Cu1 O1 1.966(3) 10_545
Cu1 O1 1.966(3) 25_655
Cu1 O3 2.155(4) .
Cu1 Cu1 2.6518(11) 25_655
O1 C1 1.241(4) .
O1 Cu1 1.966(3) 25_655
O2 C1 1.254(4) .
O4 C9 1.148(19) .
O5 C9 1.11(2) .
C1 C3 1.496(5) .
C2 C3 1.389(5) .
C2 C3 1.389(5) 24_545
C3 C4 1.401(5) .
C4 C5 1.408(5) .
C5 C4 1.408(5) 24_545
C5 C6 1.466(8) .
C6 C7 1.371(11) 24_545
C6 C7 1.372(11) .
C6 C8 1.406(11) .
C6 C8 1.406(11) 24_545
C7 C8 1.402(12) 31_645
C7 C9 1.541(19) .
C7 C7 1.64(2) 24_545
C7 C8 1.694(15) 24_545
C8 C7 1.402(12) 31_645
C8 C7 1.694(15) 24_545
C8 C8 1.73(2) 24_545
